data_1100915
loop_
_publ_author_name
'Mario Nardelli'

_chemical_formula_analytical 'C15 H22 O3'
_chemical_formula_sum 'C15 H22 O3'
_chemical_formula_weight 250.34
_symmetry_space_group_name_H-M ' P 21 c n           '
_cell_angle_alpha 90.00(0)
_cell_angle_beta 90.00(0)
_cell_angle_gamma 90.00(0)
_cell_formula_units_Z 4.00
_cell_length_a 11.891(6)
_cell_length_b 11.954(5)
_cell_length_c 9.387(6)
_cell_volume 1334.(1)
_computing_publication_material
;
 PARST (Nardelli, 1983); PARSTCIF (Nardelli, 1991)
;
_diffrn_ambient_temperature ?
_diffrn_radiation_wavelength 0.71069
_exptl_absorpt_coefficient_mu 0.0851
_exptl_absorpt_correction_T_max ?
_exptl_absorpt_correction_T_min ?
_exptl_absorpt_correction_type ?
_exptl_crystal_density_diffrn 1.2462
_exptl_crystal_density_meas ?
_exptl_crystal_density_method ?
_exptl_crystal_F_000 544.0
_cod_database_code 1100915

loop_
_atom_site_aniso_label
_atom_site_aniso_U_11
_atom_site_aniso_U_22
_atom_site_aniso_U_33
_atom_site_aniso_U_12
_atom_site_aniso_U_13
_atom_site_aniso_U_23
O1 0.0568(12) 0.0651(11) 0.0650(10) 0.0143(9) -0.0125(10) 0.0181(10)
O2 0.0402(9) 0.0333(8) 0.0426(8) 0.0016(7) 0.0033(8) -0.0077(7)
O3 0.0601(12) 0.0618(10) 0.0528(10) -0.0004(9) 0.0156(9) -0.0075(9)
C1 0.0331(13) 0.0368(12) 0.0427(12) 0.0007(10) 0.0041(12) -0.0003(11)
C2 0.0375(14) 0.0377(11) 0.0497(13) 0.0064(11) -0.0016(12) -0.0053(11)
C3 0.0426(14) 0.0350(12) 0.0384(13) 0.0019(9) -0.0036(11) -0.0060(12)
C4 0.0659(19) 0.0502(16) 0.0411(14) 0.0062(12) 0.0068(15) -0.0031(14)
C5 0.0711(20) 0.0561(18) 0.0453(16) -0.0033(13) 0.0156(15) -0.0035(16)
C6 0.0522(16) 0.0493(16) 0.0606(17) -0.0059(12) 0.0135(15) 0.0031(15)
C7 0.0428(15) 0.0413(15) 0.0483(16) -0.0027(12) 0.0013(12) 0.0030(13)
C8 0.0347(13) 0.0321(12) 0.0394(13) 0.0001(10) -0.0003(10) -0.0041(11)
C9 0.0344(12) 0.0305(11) 0.0374(12) 0.0000(10) -0.0007(10) -0.0060(11)
C10 0.0455(15) 0.0408(13) 0.0405(14) 0.0042(11) -0.0032(12) -0.0031(13)
C11 0.0491(16) 0.0506(14) 0.0401(15) -0.0021(13) -0.0053(13) -0.0065(13)
C12 0.0607(18) 0.0476(16) 0.0481(15) -0.0105(12) 0.0065(14) -0.0069(13)
C13 0.0545(18) 0.0329(12) 0.0566(16) -0.0028(11) 0.0019(13) 0.0030(13)
C14 0.0406(14) 0.0449(13) 0.0417(12) 0.0121(10) -0.0038(13) -0.0027(12)
C15 0.0507(16) 0.0489(14) 0.0669(16) 0.0131(12) -0.0043(12) -0.0163(13)

loop_
_atom_site_label
_atom_site_fract_x
_atom_site_fract_y
_atom_site_fract_z
_atom_site_U_iso_or_equiv
_atom_site_thermal_displace_type
_atom_site_type_symbol
_atom_site_calc_flag
_atom_site_calc_attached_atom
_atom_site_aniso_ratio
O1 0.92230(0) 0.3802(1) 0.2549(2) 0.0623(6) aniso O . . 2.56
O2 0.8321(2) 0.6593(1) 0.0331(1) 0.0387(5) aniso O . . 1.68
O3 0.9534(2) 0.6357(1) -0.1497(2) 0.0582(6) aniso O . . 1.91
C1 0.8458(3) 0.4532(2) 0.0333(2) 0.0376(7) aniso C . . 1.40
C2 0.8584(2) 0.4434(2) 0.1943(2) 0.0416(7) aniso C . . 1.69
C3 0.7766(3) 0.5225(2) 0.2637(2) 0.0387(7) aniso C . . 1.50
C4 0.7183(3) 0.4911(2) 0.4015(3) 0.0524(9) aniso C . . 1.88
C5 0.6400(3) 0.5864(2) 0.4446(3) 0.0575(10) aniso C . . 2.10
C6 0.5594(3) 0.6196(2) 0.3259(3) 0.0540(10) aniso C . . 1.83
C7 0.6196(3) 0.6482(2) 0.1864(3) 0.0442(10) aniso C . . 1.29
C8 0.6938(3) 0.5496(2) 0.1450(2) 0.0354(7) aniso C . . 1.36
C9 0.7679(3) 0.5542(2) 0.0118(2) 0.0341(7) aniso C . . 1.49
C10 0.7058(3) 0.5596(2) -0.1301(3) 0.0422(8) aniso C . . 1.36
C11 0.6552(3) 0.4477(2) -0.1707(3) 0.0466(9) aniso C . . 1.57
C12 0.7439(3) 0.3563(2) -0.1701(3) 0.0521(9) aniso C . . 1.85
C13 0.7935(3) 0.3432(2) -0.0230(3) 0.0480(9) aniso C . . 1.80
C14 0.9193(3) 0.6887(2) -0.0503(2) 0.0424(8) aniso C . . 1.84
C15 0.9695(3) 0.7957(2) 0.0013(3) 0.0555(9) aniso C . . 2.47
H15A 0.9950(15) 0.7865(5) 0.0987(8) 0.1227(74) iso H . C15 1.00
H15B 0.9134(5) 0.8545(4) -0.0027(20) 0.1227(74) iso H . C15 1.00
H15C 1.0329(11) 0.8157(9) -0.0587(13) 0.1227(74) iso H . C15 1.00
H1 0.9143(19) 0.4632(14) -0.0121(18) 0.0304(51) iso H . C1 1.00
H3 0.8213(20) 0.5888(18) 0.2800(21) 0.0468(63) iso H . C3 1.00
H41 0.7745(21) 0.4744(20) 0.4779(28) 0.0672(79) iso H . C4 1.00
H42 0.6779(20) 0.4192(20) 0.3806(22) 0.0514(68) iso H . C4 1.00
H51 0.6858(21) 0.6505(20) 0.4681(22) 0.0488(68) iso H . C5 1.00
H52 0.5958(22) 0.5651(20) 0.5364(27) 0.0705(79) iso H . C5 1.00
H61 0.5075(21) 0.5566(20) 0.3076(24) 0.0638(80) iso H . C6 1.00
H62 0.5056(23) 0.6850(21) 0.3504(28) 0.0791(83) iso H . C6 1.00
H71 0.5629(22) 0.6660(17) 0.1103(22) 0.0492(63) iso H . C7 1.00
H72 0.6687(19) 0.7145(18) 0.2088(24) 0.0462(64) iso H . C7 1.00
H8 0.6450(17) 0.4830(16) 0.1330(20) 0.0302(55) iso H . C8 1.00
H101 0.6432(21) 0.6120(20) -0.1228(23) 0.0542(72) iso H . C10 1.00
H102 0.7641(20) 0.5837(17) -0.2048(24) 0.0514(65) iso H . C10 1.00
H111 0.6210(19) 0.4544(19) -0.2602(30) 0.0643(78) iso H . C11 1.00
H112 0.5981(20) 0.4261(18) -0.0991(25) 0.0516(72) iso H . C11 1.00
H121 0.8069(20) 0.3743(16) -0.2366(20) 0.0419(66) iso H . C12 1.00
H122 0.7124(21) 0.2790(21) -0.1924(27) 0.0624(74) iso H . C12 1.00
H131 0.8478(21) 0.2883(20) -0.0197(24) 0.0597(81) iso H . C13 1.00
H132 0.7309(23) 0.3176(20) 0.0497(25) 0.0697(83) iso H . C13 1.00

loop_
_atom_type_symbol
_atom_type_number_in_cell
_atom_type_description
_atom_type_scat_dispersion_real
_atom_type_scat_dispersion_imag
_atom_type_scat_source
'O ' 12 'Oxygen      ' 0.0106 0.0060 'Int. Tab. C, 4.2.6.8, 6.1.1.4'
'C ' 60 'Carbon      ' 0.0033 0.0016 'Int. Tab. C, 4.2.6.8, 6.1.1.4'
'H ' 88 'Hydrogen    ' 0.0000 0.0000 'Int. Tab. C, 4.2.6.8, 6.1.1.4'

loop_
_diffrn_attenuator_code
_diffrn_attenuator_scale
? ?
